data_7224920
loop_
_publ_author_name
'Li, Wei'
'Su, Feng'
'Yuan, Shi-Fang'
'Duan, Xin-E'
'Bai, Shengdi'
'Liu, Diansheng'

_publ_section_title
;
 Group IV Compounds Bearing a Novel Tridentate N-donor Ligand: Synthesis,
 Structures and Ethylene Polymerization
;
_journal_name_full 'RSC Adv.'
_journal_paper_doi 10.1039/C6RA01365A
_journal_year 2016
_chemical_formula_sum 'C46 H69 Li4 N6 O2 Si2'
_chemical_formula_weight 822.01
_chemical_name_systematic
; 
 ? 
;
_space_group_IT_number 2
_symmetry_cell_setting triclinic
_symmetry_space_group_name_Hall '-P 1'
_symmetry_space_group_name_H-M 'P -1'
_atom_sites_solution_hydrogens geom
_atom_sites_solution_primary direct
_atom_sites_solution_secondary difmap
_audit_creation_method SHELXL-97
_audit_update_record
;
2015-12-25 deposited with the CCDC.
2016-04-08 downloaded from the CCDC.
;
_cell_angle_alpha 84.4800(10)
_cell_angle_beta 72.5300(10)
_cell_angle_gamma 83.8350(10)
_cell_formula_units_Z 33
_cell_length_a 12.2130(5)
_cell_length_b 13.3811(5)
_cell_length_c 16.3014(7)
_cell_measurement_temperature 200(2)
_cell_volume 2520.70(18)
_computing_structure_refinement 'SHELXL-97 (Sheldrick, 1997)'
_computing_structure_solution 'SHELXS-97 (Sheldrick, 1990)'
_diffrn_ambient_temperature 200(2)
_diffrn_measured_fraction_theta_full 0.971
_diffrn_measured_fraction_theta_max 0.971
_diffrn_measurement_device_type 'Bruker Smart Apex CCD area detector'
_diffrn_radiation_monochromator graphite
_diffrn_radiation_source 'fine-focus sealed tube'
_diffrn_radiation_type MoK\a
_diffrn_radiation_wavelength 0.71073
_diffrn_reflns_av_R_equivalents 0.0312
_diffrn_reflns_av_sigmaI/netI 0.0410
_diffrn_reflns_limit_h_max 16
_diffrn_reflns_limit_h_min -16
_diffrn_reflns_limit_k_max 17
_diffrn_reflns_limit_k_min -16
_diffrn_reflns_limit_l_max 21
_diffrn_reflns_limit_l_min -21
_diffrn_reflns_number 25182
_diffrn_reflns_theta_full 28.25
_diffrn_reflns_theta_max 28.25
_diffrn_reflns_theta_min 2.89
_exptl_absorpt_coefficient_mu 1.812
_exptl_crystal_colour colorless
_exptl_crystal_density_diffrn 17.870
_exptl_crystal_density_method 'not measured'
_exptl_crystal_description block
_exptl_crystal_F_000 14619
_refine_diff_density_max 0.681
_refine_diff_density_min -0.612
_refine_diff_density_rms 0.068
_refine_ls_extinction_method none
_refine_ls_goodness_of_fit_ref 4.002
_refine_ls_hydrogen_treatment mixed
_refine_ls_matrix_type full
_refine_ls_number_parameters 559
_refine_ls_number_reflns 12118
_refine_ls_number_restraints 0
_refine_ls_restrained_S_all 4.002
_refine_ls_R_factor_all 0.1105
_refine_ls_R_factor_gt 0.0830
_refine_ls_shift/su_max 0.047
_refine_ls_shift/su_mean 0.001
_refine_ls_structure_factor_coef Fsqd
_refine_ls_weighting_details 'calc w=1/[\s^2^(Fo^2^)+(0.0000P)^2^+0.0000P] where P=(Fo^2^+2Fc^2^)/3'
_refine_ls_weighting_scheme calc
_refine_ls_wR_factor_gt 0.1857
_refine_ls_wR_factor_ref 0.1895
_reflns_number_gt 8776
_reflns_number_total 12118
_reflns_threshold_expression >2sigma(I)
_cod_data_source_file c6ra01365a2.cif
_cod_data_source_block 150709b-2_a
_cod_depositor_comments
;
The following automatic conversions were performed:

'_symmetry_cell_setting' value 'Triclinic' changed to 'triclinic'
according to
/usr/data/users/saulius/crontab/automatic-downloads/rss-feeds/RSC/lib/dictionaries/cif_core.dic
dictionary named 'cif_core.dic' version 2.4.2 from 2011-04-26.

Automatic conversion script
Id: cif_fix_values 4268 2015-11-12 08:31:59Z antanas 
;
_cod_database_code 7224920

loop_
_symmetry_equiv_pos_as_xyz
'x, y, z'
'-x, -y, -z'

loop_
_atom_site_label
_atom_site_type_symbol
_atom_site_fract_x
_atom_site_fract_y
_atom_site_fract_z
_atom_site_U_iso_or_equiv
_atom_site_adp_type
_atom_site_occupancy
_atom_site_symmetry_multiplicity
_atom_site_calc_flag
_atom_site_refinement_flags
Li1 Li 0.6632(4) 0.4851(4) 0.2330(3) 0.0407(12) Uani 1 1 d .
Li2 Li 0.6090(4) 0.2666(4) 0.2814(3) 0.0425(12) Uani 1 1 d .
Li3 Li 0.7716(5) 0.1263(4) 0.2780(3) 0.0469(13) Uani 1 1 d .
Li4 Li 0.8236(4) 0.3079(4) 0.2523(3) 0.0409(12) Uani 1 1 d .
Si1 Si 0.50871(7) 0.09539(6) 0.21092(5) 0.0423(2) Uani 1 1 d .
Si2 Si 1.01690(7) 0.20487(8) 0.34017(5) 0.0526(3) Uani 1 1 d .
O1 O 0.63554(17) 0.61709(14) 0.17529(12) 0.0430(5) Uani 1 1 d .
O2 O 0.8187(2) -0.01785(18) 0.28942(19) 0.0789(8) Uani 1 1 d .
N1 N 0.52805(18) 0.40009(16) 0.30221(13) 0.0303(5) Uani 1 1 d .
N2 N 0.68021(19) 0.23631(17) 0.38112(13) 0.0343(5) Uani 1 1 d .
N3 N 0.87540(19) 0.21113(18) 0.33838(13) 0.0381(6) Uani 1 1 d .
N4 N 0.83652(18) 0.44558(17) 0.20019(13) 0.0348(6) Uani 1 1 d .
N5 N 0.79644(19) 0.22915(17) 0.15942(13) 0.0347(6) Uani 1 1 d .
N6 N 0.63134(18) 0.14920(16) 0.20944(13) 0.0322(5) Uani 1 1 d .
C1 C 0.5155(3) 0.4086(2) 0.15825(17) 0.0375(7) Uani 1 1 d .
C2 C 0.4549(3) 0.4318(2) 0.09842(19) 0.0501(8) Uani 1 1 d .
H2 H 0.4926 0.4208 0.0395 0.060 Uiso 1 1 calc R
C3 C 0.3408(3) 0.4706(3) 0.1224(2) 0.0586(9) Uani 1 1 d .
H3 H 0.3003 0.4867 0.0807 0.070 Uiso 1 1 calc R
C4 C 0.2878(3) 0.4851(2) 0.2080(2) 0.0544(9) Uani 1 1 d .
H4 H 0.2095 0.5113 0.2253 0.065 Uiso 1 1 calc R
C5 C 0.3450(2) 0.4629(2) 0.26931(19) 0.0437(7) Uani 1 1 d .
H5 H 0.3053 0.4739 0.3279 0.052 Uiso 1 1 calc R
C6 C 0.4625(2) 0.42389(19) 0.24656(16) 0.0301(6) Uani 1 1 d .
C7 C 0.4594(2) 0.4069(2) 0.39427(15) 0.0358(7) Uani 1 1 d .
C8 C 0.5263(2) 0.3657(2) 0.45761(16) 0.0395(7) Uani 1 1 d .
C9 C 0.5711(2) 0.2529(2) 0.45061(17) 0.0390(7) Uani 1 1 d .
C10 C 0.7786(2) 0.22540(19) 0.40130(16) 0.0306(6) Uani 1 1 d .
C11 C 0.7813(2) 0.2267(2) 0.49275(15) 0.0294(6) Uani 1 1 d .
C12 C 0.8020(2) 0.3129(2) 0.52256(17) 0.0395(7) Uani 1 1 d .
H12 H 0.8080 0.3733 0.4863 0.047 Uiso 1 1 calc R
C13 C 0.8144(3) 0.3143(3) 0.60508(19) 0.0504(8) Uani 1 1 d .
C14 C 0.8046(3) 0.2257(3) 0.65730(18) 0.0543(9) Uani 1 1 d .
H14 H 0.8139 0.2250 0.7131 0.065 Uiso 1 1 calc R
C15 C 0.7814(3) 0.1391(3) 0.62944(19) 0.0597(10) Uani 1 1 d .
H15 H 0.7728 0.0791 0.6662 0.072 Uiso 1 1 calc R
C16 C 0.7708(3) 0.1397(2) 0.54722(18) 0.0499(8) Uani 1 1 d .
H16 H 0.7561 0.0793 0.5277 0.060 Uiso 1 1 calc R
C17 C 1.0599(4) 0.3299(4) 0.3524(4) 0.166(3) Uani 1 1 d .
H17A H 1.0538 0.3760 0.3032 0.248 Uiso 1 1 calc R
H17B H 1.1397 0.3230 0.3547 0.248 Uiso 1 1 calc R
H17C H 1.0091 0.3567 0.4058 0.248 Uiso 1 1 calc R
C18 C 1.0505(3) 0.1238(3) 0.4289(3) 0.0910(15) Uani 1 1 d .
H18A H 1.0011 0.1471 0.4842 0.137 Uiso 1 1 calc R
H18B H 1.1314 0.1271 0.4257 0.137 Uiso 1 1 calc R
H18C H 1.0366 0.0541 0.4241 0.137 Uiso 1 1 calc R
C19 C 1.1037(4) 0.1625(7) 0.2365(3) 0.238(5) Uani 1 1 d .
H19A H 1.0586 0.1737 0.1954 0.358 Uiso 1 1 calc R
H19B H 1.1273 0.0905 0.2427 0.358 Uiso 1 1 calc R
H19C H 1.1723 0.2003 0.2154 0.358 Uiso 1 1 calc R
C20 C 0.9546(2) 0.5757(2) 0.22255(19) 0.0427(7) Uani 1 1 d .
H20 H 1.0031 0.5755 0.1648 0.051 Uiso 1 1 calc R
C21 C 0.9736(3) 0.6385(2) 0.2778(2) 0.0540(9) Uani 1 1 d .
H21 H 1.0346 0.6814 0.2572 0.065 Uiso 1 1 calc R
C22 C 0.9069(3) 0.6407(2) 0.3620(2) 0.0584(9) Uani 1 1 d .
H22 H 0.9229 0.6839 0.3992 0.070 Uiso 1 1 calc R
C23 C 0.8150(3) 0.5792(2) 0.3933(2) 0.0522(8) Uani 1 1 d .
C24 C 0.7950(2) 0.5153(2) 0.33776(18) 0.0433(7) Uani 1 1 d .
C25 C 0.8640(2) 0.5113(2) 0.25007(17) 0.0340(6) Uani 1 1 d .
C26 C 0.9118(2) 0.4455(2) 0.11172(16) 0.0418(7) Uani 1 1 d .
H26A H 0.9923 0.4278 0.1127 0.050 Uiso 1 1 calc R
H26B H 0.9077 0.5143 0.0838 0.050 Uiso 1 1 calc R
C27 C 0.8806(3) 0.3722(2) 0.05851(17) 0.0472(8) Uani 1 1 d .
H27A H 0.9284 0.3827 -0.0021 0.057 Uiso 1 1 calc R
H27B H 0.7992 0.3891 0.0598 0.057 Uiso 1 1 calc R
C28 C 0.8956(2) 0.2594(2) 0.08714(17) 0.0443(8) Uani 1 1 d .
C29 C 0.7178(2) 0.17909(19) 0.14305(16) 0.0290(6) Uani 1 1 d .
C30 C 0.7257(2) 0.1535(2) 0.05320(16) 0.0345(7) Uani 1 1 d .
C31 C 0.7016(3) 0.2270(2) -0.00686(17) 0.0453(8) Uani 1 1 d .
H31 H 0.6852 0.2953 0.0073 0.054 Uiso 1 1 calc R
C32 C 0.7014(3) 0.2011(3) -0.08692(19) 0.0591(9) Uani 1 1 d .
H32 H 0.6841 0.2517 -0.1273 0.071 Uiso 1 1 calc R
C33 C 0.7263(3) 0.1025(3) -0.1085(2) 0.0688(11) Uani 1 1 d .
H33 H 0.7257 0.0848 -0.1635 0.083 Uiso 1 1 calc R
C34 C 0.7523(3) 0.0291(3) -0.0495(2) 0.0680(11) Uani 1 1 d .
H34 H 0.7708 -0.0390 -0.0641 0.082 Uiso 1 1 calc R
C35 C 0.7513(3) 0.0556(2) 0.03061(18) 0.0491(8) Uani 1 1 d .
H35 H 0.7687 0.0050 0.0709 0.059 Uiso 1 1 calc R
C36 C 0.4428(3) 0.1424(3) 0.1239(2) 0.0677(11) Uani 1 1 d .
H36A H 0.4339 0.2162 0.1208 0.102 Uiso 1 1 calc R
H36B H 0.3671 0.1163 0.1364 0.102 Uiso 1 1 calc R
H36C H 0.4927 0.1194 0.0686 0.102 Uiso 1 1 calc R
C37 C 0.5311(3) -0.0444(3) 0.2092(3) 0.0803(12) Uani 1 1 d .
H37A H 0.5813 -0.0628 0.1525 0.121 Uiso 1 1 calc R
H37B H 0.4566 -0.0724 0.2204 0.121 Uiso 1 1 calc R
H37C H 0.5672 -0.0717 0.2537 0.121 Uiso 1 1 calc R
C38 C 0.4024(3) 0.1285(3) 0.3142(2) 0.0739(12) Uani 1 1 d .
H38A H 0.4360 0.1091 0.3616 0.111 Uiso 1 1 calc R
H38B H 0.3334 0.0926 0.3234 0.111 Uiso 1 1 calc R
H38C H 0.3814 0.2013 0.3124 0.111 Uiso 1 1 calc R
C39 C 0.6706(4) 0.6298(3) 0.0839(2) 0.0749(12) Uani 1 1 d .
H39A H 0.6013 0.6398 0.0636 0.090 Uiso 1 1 calc R
H39B H 0.7154 0.5675 0.0603 0.090 Uiso 1 1 calc R
C40 C 0.5318(3) 0.6788(2) 0.2131(2) 0.0595(9) Uani 1 1 d .
H40A H 0.4641 0.6485 0.2076 0.071 Uiso 1 1 calc R
H40B H 0.5350 0.7469 0.1832 0.071 Uiso 1 1 calc R
C41 C 0.7415(4) 0.7164(3) 0.0500(3) 0.1085(17) Uani 1 1 d .
H41A H 0.6918 0.7794 0.0588 0.163 Uiso 1 1 calc R
H41B H 0.7800 0.7112 -0.0116 0.163 Uiso 1 1 calc R
H41C H 0.7994 0.7159 0.0807 0.163 Uiso 1 1 calc R
C42 C 0.5222(3) 0.6853(3) 0.3061(2) 0.0735(11) Uani 1 1 d .
H42A H 0.5171 0.6177 0.3354 0.110 Uiso 1 1 calc R
H42B H 0.4529 0.7283 0.3331 0.110 Uiso 1 1 calc R
H42C H 0.5903 0.7143 0.3108 0.110 Uiso 1 1 calc R
C43 C 0.9324(9) -0.0382(10) 0.2177(13) 0.201(10) Uani 0.50 1 d P
C44 C 0.8335(9) -0.0982(8) 0.2288(6) 0.094(3) Uani 0.50 1 d P
C45 C 0.8041(8) -0.0700(4) 0.3674(4) 0.194(4) Uani 1 1 d .
H45A H 0.8476 -0.0393 0.3994 0.233 Uiso 1 1 calc R
H45B H 0.8384 -0.1399 0.3575 0.233 Uiso 1 1 calc R
C46 C 0.9367(6) -0.0996(7) 0.1695(4) 0.185(4) Uani 1 1 d .
H46 H 0.9840 -0.1308 0.1196 0.222 Uiso 1 1 calc R
C47 C 0.6900(7) -0.0738(7) 0.4194(4) 0.273(7) Uani 1 1 d .
H47A H 0.6586 -0.0063 0.4376 0.409 Uiso 1 1 calc R
H47B H 0.6877 -0.1199 0.4702 0.409 Uiso 1 1 calc R
H47C H 0.6438 -0.0979 0.3866 0.409 Uiso 1 1 calc R

loop_
_atom_site_aniso_label
_atom_site_aniso_U_11
_atom_site_aniso_U_22
_atom_site_aniso_U_33
_atom_site_aniso_U_23
_atom_site_aniso_U_13
_atom_site_aniso_U_12
Li1 0.043(3) 0.040(3) 0.037(3) 0.002(2) -0.008(2) -0.006(2)
Li2 0.043(3) 0.043(3) 0.046(3) -0.016(2) -0.020(3) 0.009(2)
Li3 0.057(3) 0.042(3) 0.044(3) -0.001(2) -0.018(3) -0.006(3)
Li4 0.048(3) 0.040(3) 0.039(3) -0.001(2) -0.017(2) -0.010(2)
Si1 0.0422(5) 0.0382(5) 0.0464(5) -0.0064(4) -0.0080(4) -0.0142(4)
Si2 0.0323(5) 0.0776(7) 0.0414(5) 0.0063(5) -0.0087(4) 0.0094(5)
O1 0.0541(13) 0.0338(12) 0.0394(11) 0.0010(9) -0.0137(11) 0.0010(10)
O2 0.092(2) 0.0416(15) 0.112(2) -0.0063(15) -0.0478(19) 0.0051(14)
N1 0.0275(12) 0.0344(13) 0.0274(11) -0.0049(10) -0.0056(10) -0.0003(10)
N2 0.0331(13) 0.0409(14) 0.0303(12) -0.0041(10) -0.0120(11) 0.0007(11)
N3 0.0326(13) 0.0504(16) 0.0283(12) -0.0044(11) -0.0073(11) 0.0070(11)
N4 0.0333(13) 0.0378(14) 0.0328(12) 0.0031(10) -0.0072(11) -0.0130(11)
N5 0.0359(13) 0.0419(14) 0.0276(12) -0.0044(10) -0.0080(11) -0.0104(11)
N6 0.0383(13) 0.0316(13) 0.0259(11) -0.0047(10) -0.0052(11) -0.0092(10)
C1 0.0500(18) 0.0318(16) 0.0317(15) 0.0000(12) -0.0130(14) -0.0064(14)
C2 0.065(2) 0.046(2) 0.0384(17) -0.0024(15) -0.0168(17) -0.0002(17)
C3 0.071(3) 0.061(2) 0.055(2) 0.0033(18) -0.039(2) -0.001(2)
C4 0.0392(19) 0.062(2) 0.064(2) -0.0028(18) -0.0229(18) 0.0080(16)
C5 0.0392(18) 0.0458(19) 0.0438(17) -0.0056(14) -0.0110(15) 0.0057(14)
C6 0.0315(15) 0.0243(14) 0.0343(14) -0.0017(11) -0.0088(13) -0.0036(12)
C7 0.0325(15) 0.0484(18) 0.0218(13) -0.0068(12) -0.0016(12) 0.0028(13)
C8 0.0368(16) 0.0496(19) 0.0308(15) -0.0074(13) -0.0073(14) -0.0009(14)
C9 0.0317(15) 0.0470(18) 0.0329(15) -0.0008(13) -0.0019(13) -0.0025(14)
C10 0.0366(16) 0.0270(15) 0.0294(14) -0.0023(11) -0.0124(13) 0.0008(12)
C11 0.0289(14) 0.0338(15) 0.0268(13) -0.0021(12) -0.0100(12) -0.0023(12)
C12 0.0455(18) 0.0368(17) 0.0382(16) -0.0033(13) -0.0163(15) 0.0007(14)
C13 0.052(2) 0.058(2) 0.0458(18) -0.0145(16) -0.0212(17) 0.0049(17)
C14 0.059(2) 0.078(3) 0.0297(16) -0.0068(17) -0.0177(16) -0.0070(19)
C15 0.083(3) 0.065(2) 0.0398(18) 0.0141(17) -0.0310(19) -0.023(2)
C16 0.072(2) 0.0455(19) 0.0442(17) 0.0039(15) -0.0326(18) -0.0164(17)
C17 0.050(3) 0.089(4) 0.352(9) 0.055(5) -0.064(4) -0.026(3)
C18 0.045(2) 0.100(3) 0.119(3) 0.046(3) -0.031(2) 0.003(2)
C19 0.049(3) 0.578(15) 0.087(4) -0.153(6) -0.021(3) 0.095(5)
C20 0.0419(18) 0.0413(18) 0.0479(18) 0.0034(14) -0.0162(16) -0.0132(14)
C21 0.056(2) 0.046(2) 0.068(2) -0.0011(17) -0.024(2) -0.0197(17)
C22 0.072(2) 0.042(2) 0.074(2) -0.0200(18) -0.039(2) 0.0012(18)
C23 0.054(2) 0.049(2) 0.061(2) -0.0154(17) -0.0258(19) 0.0058(17)
C24 0.0424(18) 0.0453(19) 0.0433(17) -0.0034(14) -0.0151(15) -0.0012(15)
C25 0.0342(16) 0.0296(15) 0.0389(16) 0.0040(12) -0.0138(14) -0.0025(12)
C26 0.0392(17) 0.0473(19) 0.0366(16) 0.0037(14) -0.0054(14) -0.0166(14)
C27 0.0452(18) 0.065(2) 0.0289(15) 0.0033(15) -0.0035(14) -0.0218(17)
C28 0.0388(17) 0.0484(19) 0.0384(16) -0.0006(14) 0.0025(14) -0.0140(15)
C29 0.0335(15) 0.0258(14) 0.0274(13) -0.0039(11) -0.0089(13) 0.0017(12)
C30 0.0317(15) 0.0445(18) 0.0284(14) -0.0079(13) -0.0072(13) -0.0080(13)
C31 0.0505(19) 0.054(2) 0.0337(15) -0.0096(14) -0.0145(15) 0.0000(16)
C32 0.073(2) 0.074(3) 0.0351(17) -0.0054(17) -0.0231(18) -0.004(2)
C33 0.091(3) 0.089(3) 0.0330(18) -0.0179(19) -0.022(2) -0.016(2)
C34 0.098(3) 0.057(2) 0.052(2) -0.0265(18) -0.020(2) -0.007(2)
C35 0.069(2) 0.0438(19) 0.0355(16) -0.0089(14) -0.0143(17) -0.0061(17)
C36 0.054(2) 0.083(3) 0.077(2) -0.002(2) -0.030(2) -0.025(2)
C37 0.076(3) 0.042(2) 0.128(3) -0.008(2) -0.032(3) -0.019(2)
C38 0.046(2) 0.096(3) 0.074(2) -0.023(2) 0.003(2) -0.027(2)
C39 0.112(3) 0.055(2) 0.051(2) 0.0021(19) -0.018(2) -0.002(2)
C40 0.071(2) 0.0380(19) 0.070(2) 0.0016(17) -0.027(2) 0.0039(18)
C41 0.138(4) 0.078(3) 0.081(3) 0.020(3) 0.010(3) -0.026(3)
C42 0.093(3) 0.059(2) 0.052(2) -0.0054(18) 0.001(2) 0.008(2)
C43 0.045(6) 0.152(12) 0.40(3) -0.205(15) -0.013(10) 0.036(6)
C44 0.093(7) 0.100(8) 0.072(6) -0.011(5) -0.004(6) 0.015(6)
C45 0.393(13) 0.061(4) 0.104(4) 0.030(3) -0.052(6) -0.001(6)
C46 0.116(5) 0.252(10) 0.131(5) 0.020(6) 0.005(5) 0.083(6)
C47 0.324(12) 0.381(15) 0.105(5) -0.066(7) 0.053(6) -0.284(12)

loop_
_atom_type_symbol
_atom_type_description
_atom_type_scat_dispersion_real
_atom_type_scat_dispersion_imag
_atom_type_scat_source
C C 0.0033 0.0016 'International Tables Vol C Tables 4.2.6.8 and 6.1.1.4'
H H 0.0000 0.0000 'International Tables Vol C Tables 4.2.6.8 and 6.1.1.4'
Li Li -0.0003 0.0001 'International Tables Vol C Tables 4.2.6.8 and 6.1.1.4'
N N 0.0061 0.0033 'International Tables Vol C Tables 4.2.6.8 and 6.1.1.4'
Si Si 0.0817 0.0704 'International Tables Vol C Tables 4.2.6.8 and 6.1.1.4'
O O 0.0106 0.0060 'International Tables Vol C Tables 4.2.6.8 and 6.1.1.4'

loop_
_geom_angle_atom_site_label_1
_geom_angle_atom_site_label_2
_geom_angle_atom_site_label_3
_geom_angle
O1 Li1 N4 109.1(2)
O1 Li1 N1 121.5(3)
N4 Li1 N1 129.0(3)
N1 Li2 N6 143.4(3)
N1 Li2 N2 103.7(2)
N6 Li2 N2 112.4(2)
N1 Li2 N5 124.8(2)
N6 Li2 N5 57.99(14)
N2 Li2 N5 96.35(19)
O2 Li3 N5 129.1(3)
O2 Li3 N3 108.2(2)
N5 Li3 N3 95.2(2)
O2 Li3 N2 130.3(3)
N5 Li3 N2 100.5(2)
N3 Li3 N2 59.79(15)
O2 Li3 N6 109.4(2)
N5 Li3 N6 60.55(14)
N3 Li3 N6 142.4(3)
N2 Li3 N6 94.6(2)
N4 Li4 N3 142.3(3)
N4 Li4 N5 103.9(2)
N3 Li4 N5 109.5(2)
N4 Li4 N2 131.1(3)
N3 Li4 N2 59.59(14)
N5 Li4 N2 99.53(19)
N6 Si1 C38 104.79(13)
N6 Si1 C36 116.13(12)
C38 Si1 C36 106.95(17)
N6 Si1 C37 112.51(14)
C38 Si1 C37 108.81(18)
C36 Si1 C37 107.32(17)
N3 Si2 C19 105.94(17)
N3 Si2 C18 115.57(14)
C19 Si2 C18 111.0(3)
N3 Si2 C17 111.82(17)
C19 Si2 C17 108.4(3)
C18 Si2 C17 104.1(2)
C39 O1 C40 112.1(3)
C39 O1 Li1 120.0(2)
C40 O1 Li1 118.8(2)
C45 O2 C44 103.5(5)
C45 O2 C43 118.6(8)
C44 O2 C43 58.3(5)
C45 O2 Li3 122.5(3)
C44 O2 Li3 130.4(4)
C43 O2 Li3 107.1(7)
C6 N1 C7 112.7(2)
C6 N1 Li2 109.7(2)
C7 N1 Li2 111.4(2)
C6 N1 Li1 95.80(19)
C7 N1 Li1 127.3(2)
Li2 N1 Li1 97.9(2)
C10 N2 C9 118.7(2)
C10 N2 Li2 144.2(2)
C9 N2 Li2 95.8(2)
C10 N2 Li3 84.8(2)
C9 N2 Li3 140.9(2)
Li2 N2 Li3 72.51(19)
C10 N2 Li4 75.16(18)
C9 N2 Li4 147.6(2)
Li2 N2 Li4 70.17(18)
Li3 N2 Li4 64.25(17)
C10 N3 Si2 129.98(18)
C10 N3 Li4 94.7(2)
Si2 N3 Li4 119.49(18)
C10 N3 Li3 85.8(2)
Si2 N3 Li3 136.42(19)
Li4 N3 Li3 72.59(19)
C25 N4 C26 114.0(2)
C25 N4 Li4 113.8(2)
C26 N4 Li4 110.4(2)
C25 N4 Li1 97.5(2)
C26 N4 Li1 124.1(2)
Li4 N4 Li1 95.7(2)
C29 N5 C28 118.7(2)
C29 N5 Li4 142.1(2)
C28 N5 Li4 98.2(2)
C29 N5 Li3 85.3(2)
C28 N5 Li3 135.8(2)
Li4 N5 Li3 72.91(19)
C29 N5 Li2 74.53(18)
C28 N5 Li2 153.1(2)
Li4 N5 Li2 68.13(18)
Li3 N5 Li2 64.29(19)
C29 N6 Si1 129.95(18)
C29 N6 Li2 99.1(2)
Si1 N6 Li2 116.44(19)
C29 N6 Li3 82.69(19)
Si1 N6 Li3 138.78(17)
Li2 N6 Li3 73.4(2)
C2 C1 C6 120.8(3)
C1 C2 C3 121.6(3)
C1 C2 H2 119.2
C3 C2 H2 119.2
C4 C3 C2 118.2(3)
C4 C3 H3 120.9
C2 C3 H3 120.9
C3 C4 C5 121.9(3)
C3 C4 H4 119.1
C5 C4 H4 119.1
C4 C5 C6 121.2(3)
C4 C5 H5 119.4
C6 C5 H5 119.4
N1 C6 C1 117.7(2)
N1 C6 C5 126.1(2)
C1 C6 C5 116.2(2)
N2 C9 C8 113.1(2)
N3 C10 N2 118.0(2)
N3 C10 C11 120.3(2)
N2 C10 C11 121.7(2)
C12 C11 C16 118.2(2)
C12 C11 C10 120.4(2)
C16 C11 C10 121.2(2)
C11 C12 C13 121.7(3)
C11 C12 H12 119.2
C13 C12 H12 119.2
C14 C13 C12 118.4(3)
C15 C14 C13 120.9(3)
C15 C14 H14 119.6
C13 C14 H14 119.6
C14 C15 C16 119.4(3)
C14 C15 H15 120.3
C16 C15 H15 120.3
C15 C16 C11 121.4(3)
C15 C16 H16 119.3
C11 C16 H16 119.3
Si2 C17 H17A 109.5
Si2 C17 H17B 109.5
H17A C17 H17B 109.5
Si2 C17 H17C 109.5
H17A C17 H17C 109.5
H17B C17 H17C 109.5
Si2 C18 H18A 109.5
Si2 C18 H18B 109.5
H18A C18 H18B 109.5
Si2 C18 H18C 109.5
H18A C18 H18C 109.5
H18B C18 H18C 109.5
Si2 C19 H19A 109.5
Si2 C19 H19B 109.5
H19A C19 H19B 109.5
Si2 C19 H19C 109.5
H19A C19 H19C 109.5
H19B C19 H19C 109.5
C21 C20 C25 121.2(3)
C21 C20 H20 119.4
C25 C20 H20 119.4
C22 C21 C20 121.7(3)
C22 C21 H21 119.2
C20 C21 H21 119.2
C21 C22 C23 120.0(3)
C21 C22 H22 120.0
C23 C22 H22 120.0
C24 C23 C22 118.7(3)
C23 C24 C25 122.2(3)
N4 C25 C20 126.2(2)
N4 C25 C24 117.6(2)
C20 C25 C24 116.3(2)
N4 C26 C27 113.0(2)
N4 C26 H26A 109.0
C27 C26 H26A 109.0
N4 C26 H26B 109.0
C27 C26 H26B 109.0
H26A C26 H26B 107.8
C26 C27 C28 116.0(2)
C26 C27 H27A 108.3
C28 C27 H27A 108.3
C26 C27 H27B 108.3
C28 C27 H27B 108.3
H27A C27 H27B 107.4
N5 C28 C27 111.4(2)
N6 C29 N5 117.8(2)
N6 C29 C30 119.9(2)
N5 C29 C30 122.3(2)
C35 C30 C31 118.6(3)
C35 C30 C29 120.2(3)
C31 C30 C29 121.1(3)
C32 C31 C30 120.4(3)
C32 C31 H31 119.8
C30 C31 H31 119.8
C33 C32 C31 120.4(3)
C33 C32 H32 119.8
C31 C32 H32 119.8
C32 C33 C34 119.5(3)
C32 C33 H33 120.3
C34 C33 H33 120.3
C35 C34 C33 119.7(3)
C35 C34 H34 120.2
C33 C34 H34 120.2
C30 C35 C34 121.4(3)
C30 C35 H35 119.3
C34 C35 H35 119.3
Si1 C36 H36A 109.5
Si1 C36 H36B 109.5
H36A C36 H36B 109.5
Si1 C36 H36C 109.5
H36A C36 H36C 109.5
H36B C36 H36C 109.5
Si1 C37 H37A 109.5
Si1 C37 H37B 109.5
H37A C37 H37B 109.5
Si1 C37 H37C 109.5
H37A C37 H37C 109.5
H37B C37 H37C 109.5
Si1 C38 H38A 109.5
Si1 C38 H38B 109.5
H38A C38 H38B 109.5
Si1 C38 H38C 109.5
H38A C38 H38C 109.5
H38B C38 H38C 109.5
O1 C39 C41 113.1(3)
O1 C39 H39A 109.0
C41 C39 H39A 109.0
O1 C39 H39B 109.0
C41 C39 H39B 109.0
H39A C39 H39B 107.8
O1 C40 C42 107.9(3)
O1 C40 H40A 110.1
C42 C40 H40A 110.1
O1 C40 H40B 110.1
C42 C40 H40B 110.1
H40A C40 H40B 108.4
C39 C41 H41A 109.5
C39 C41 H41B 109.5
H41A C41 H41B 109.5
C39 C41 H41C 109.5
H41A C41 H41C 109.5
H41B C41 H41C 109.5
C40 C42 H42A 109.5
C40 C42 H42B 109.5
H42A C42 H42B 109.5
C40 C42 H42C 109.5
H42A C42 H42C 109.5
H42B C42 H42C 109.5
C46 C43 C44 59.2(7)
C46 C43 O2 118.3(11)
C44 C43 O2 59.1(7)
C46 C44 C43 49.1(6)
C46 C44 O2 111.5(9)
C43 C44 O2 62.5(7)
O2 C45 C47 115.7(7)
O2 C45 H45A 108.4
C47 C45 H45A 108.4
O2 C45 H45B 108.3
C47 C45 H45B 108.4
H45A C45 H45B 107.4
C43 C46 C44 71.7(8)
C43 C46 H46 144.2
C44 C46 H46 144.2
C45 C47 H47A 109.5
C45 C47 H47B 109.5
H47A C47 H47B 109.5
C45 C47 H47C 109.5
H47A C47 H47C 109.5
H47B C47 H47C 109.5

loop_
_geom_bond_atom_site_label_1
_geom_bond_atom_site_label_2
_geom_bond_distance
Li1 O1 1.965(5)
Li1 N4 2.044(5)
Li1 N1 2.081(5)
Li2 N1 1.954(5)
Li2 N6 1.997(5)
Li2 N2 2.052(5)
Li2 N5 2.580(5)
Li3 O2 1.960(6)
Li3 N5 2.224(5)
Li3 N3 2.267(5)
Li3 N2 2.289(6)
Li3 N6 2.290(5)
Li4 N4 1.954(5)
Li4 N3 2.014(5)
Li4 N5 2.048(5)
Li4 N2 2.483(5)
Si1 N6 1.723(2)
Si1 C38 1.851(3)
Si1 C36 1.861(3)
Si1 C37 1.863(4)
Si2 N3 1.730(2)
Si2 C19 1.811(4)
Si2 C18 1.843(3)
Si2 C17 1.852(5)
O1 C39 1.419(3)
O1 C40 1.439(4)
O2 C45 1.362(5)
O2 C44 1.490(10)
O2 C43 1.541(14)
N1 C6 1.376(3)
N1 C7 1.489(3)
N2 C10 1.328(3)
N2 C9 1.479(3)
N3 C10 1.322(3)
N4 C25 1.383(3)
N4 C26 1.459(3)
N5 C29 1.330(3)
N5 C28 1.475(3)
N6 C29 1.329(3)
C1 C2 1.386(4)
C1 C6 1.415(3)
C2 C3 1.387(4)
C2 H2 0.9500
C3 C4 1.373(4)
C3 H3 0.9500
C4 C5 1.376(4)
C4 H4 0.9500
C5 C6 1.424(4)
C5 H5 0.9500
C8 C9 1.552(4)
C10 C11 1.503(3)
C11 C12 1.369(4)
C11 C16 1.387(4)
C12 C13 1.401(4)
C12 H12 0.9500
C13 C14 1.385(4)
C14 C15 1.371(4)
C14 H14 0.9500
C15 C16 1.384(4)
C15 H15 0.9500
C16 H16 0.9500
C17 H17A 0.9800
C17 H17B 0.9800
C17 H17C 0.9800
C18 H18A 0.9800
C18 H18B 0.9800
C18 H18C 0.9800
C19 H19A 0.9800
C19 H19B 0.9800
C19 H19C 0.9800
C20 C21 1.373(4)
C20 C25 1.414(3)
C20 H20 0.9500
C21 C22 1.371(4)
C21 H21 0.9500
C22 C23 1.405(4)
C22 H22 0.9500
C23 C24 1.391(4)
C24 C25 1.428(4)
C26 C27 1.518(4)
C26 H26A 0.9900
C26 H26B 0.9900
C27 C28 1.545(4)
C27 H27A 0.9900
C27 H27B 0.9900
C29 C30 1.509(3)
C30 C35 1.373(4)
C30 C31 1.393(4)
C31 C32 1.383(4)
C31 H31 0.9500
C32 C33 1.378(5)
C32 H32 0.9500
C33 C34 1.388(5)
C33 H33 0.9500
C34 C35 1.382(4)
C34 H34 0.9500
C35 H35 0.9500
C36 H36A 0.9800
C36 H36B 0.9800
C36 H36C 0.9800
C37 H37A 0.9800
C37 H37B 0.9800
C37 H37C 0.9800
C38 H38A 0.9800
C38 H38B 0.9800
C38 H38C 0.9800
C39 C41 1.485(5)
C39 H39A 0.9900
C39 H39B 0.9900
C40 C42 1.496(4)
C40 H40A 0.9900
C40 H40B 0.9900
C41 H41A 0.9800
C41 H41B 0.9800
C41 H41C 0.9800
C42 H42A 0.9800
C42 H42B 0.9800
C42 H42C 0.9800
C43 C46 1.177(12)
C43 C44 1.478(15)
C44 C46 1.338(10)
C45 C47 1.400(9)
C45 H45A 0.9900
C45 H45B 0.9900
C46 H46 0.9500
C47 H47A 0.9800
C47 H47B 0.9800
C47 H47C 0.9800
